data_2021314
loop_
_publ_author_name
'Mac\'ias, Mario A.'
'Elejalde, Nerith-Rocio'
'Butassi, Estefan\'ia'
'Zacchino, Susana'
'Portilla, Jaime'

_publ_section_title
;
 Studies <i>via</i> X-ray analysis on intermolecular interactions and
 energy frameworks based on the effects of substituents of three
 4-aryl-2-methyl-1<i>H</i>-imidazoles of different electronic nature and
 their <i>in vitro</i> antifungal evaluation
;
_journal_coeditor_code CU3134
_journal_issue 11
_journal_name_full 'Acta Crystallographica Section C'
_journal_page_first
;
;
_journal_paper_doi 10.1107/S2053229618014109
_journal_volume 74
_journal_year 2018
_chemical_formula_iupac 'C10 H9 Cl1 N2, 0.5H2 O1'
_chemical_formula_moiety 'C10 H9 Cl1 N2, 0.5(H2 O1)'
_chemical_formula_sum 'C10 H10 Cl N2 O0.5'
_chemical_formula_weight 201.65
_chemical_name_systematic
;
4-(4-Chlorophenyl)-2-methyl-1<i>H</i>-imidazole hemihydrate
;
_space_group_crystal_system monoclinic
_space_group_IT_number 14
_space_group_name_Hall '-P 2yn'
_space_group_name_H-M_alt 'P 1 21/n 1'
_symmetry_space_group_name_Hall '-P 2yn'
_symmetry_space_group_name_H-M 'P 1 21/n 1'
_atom_sites_solution_hydrogens mixed
_atom_sites_solution_primary iterative
_atom_sites_solution_secondary difmap
_audit_creation_method SHELXL-2018/3
_cell_angle_alpha 90
_cell_angle_beta 101.573(14)
_cell_angle_gamma 90
_cell_formula_units_Z 8
_cell_length_a 10.4027(15)
_cell_length_b 18.093(2)
_cell_length_c 11.1496(16)
_cell_measurement_reflns_used 680
_cell_measurement_temperature 298(2)
_cell_measurement_theta_max 20.4460
_cell_measurement_theta_min 3.6900
_cell_volume 2055.9(5)
_computing_cell_refinement
;
CrysAlis PRO (Agilent, 2014)
;
_computing_data_collection
;
CrysAlis PRO (Agilent, 2014)
;
_computing_data_reduction
;
CrysAlis PRO (Agilent, 2014)
;
_computing_molecular_graphics
;
Mercury (Macrae <i>et al.</i>,  2008)
;
_computing_publication_material
;
PLATON (Spek, 2015)
;
_computing_structure_refinement
;
SHELXL-2018/3 (Sheldrick, 2015)
;
_computing_structure_solution
;
Superflip (Palatinus & Chapuis, 2007)
;
_diffrn_ambient_temperature 298(2)
_diffrn_detector 'CCD plate'
_diffrn_detector_area_resol_mean 5.3072
_diffrn_measured_fraction_theta_full 0.998
_diffrn_measured_fraction_theta_max 0.998
_diffrn_measurement_device 'four-circle diffractometer'
_diffrn_measurement_device_type
;
Agilent SuperNova Dual Source
diffractometer with an Atlas
detector
;
_diffrn_measurement_method '\w scans'
_diffrn_radiation_type MoK\a
_diffrn_radiation_wavelength 0.71073
_diffrn_reflns_av_R_equivalents 0.0806
_diffrn_reflns_av_unetI/netI 0.0351
_diffrn_reflns_limit_h_max 13
_diffrn_reflns_limit_h_min -13
_diffrn_reflns_limit_k_max 22
_diffrn_reflns_limit_k_min -22
_diffrn_reflns_limit_l_max 14
_diffrn_reflns_limit_l_min -14
_diffrn_reflns_number 49415
_diffrn_reflns_theta_full 25.242
_diffrn_reflns_theta_max 26.728
_diffrn_reflns_theta_min 2.995
_diffrn_source 'SuperNova (Mo) X-ray Source'
_exptl_absorpt_coefficient_mu 0.333
_exptl_absorpt_correction_T_max 1.00000
_exptl_absorpt_correction_T_min 0.81489
_exptl_absorpt_correction_type multi-scan
_exptl_absorpt_process_details
;
(CrysAlis PRO; Agilent, 2014)
;
_exptl_crystal_colour colorless
_exptl_crystal_density_diffrn 1.303
_exptl_crystal_density_method 'not measured'
_exptl_crystal_description parallelepiped
_exptl_crystal_F_000 840
_exptl_crystal_size_max 0.235
_exptl_crystal_size_mid 0.153
_exptl_crystal_size_min 0.120
_refine_diff_density_max 0.286
_refine_diff_density_min -0.262
_refine_ls_extinction_coef 0.0074(15)
_refine_ls_extinction_expression Fc^*^=kFc[1+0.001xFc^2^\l^3^/sin(2\q)]^-1/4^
_refine_ls_extinction_method
;
SHELXL-2018/3 (Sheldrick 2015)
;
_refine_ls_goodness_of_fit_ref 1.093
_refine_ls_hydrogen_treatment mixed
_refine_ls_matrix_type full
_refine_ls_number_parameters 241
_refine_ls_number_reflns 4351
_refine_ls_number_restraints 1
_refine_ls_restrained_S_all 1.093
_refine_ls_R_factor_all 0.0887
_refine_ls_R_factor_gt 0.0595
_refine_ls_shift/su_max 0.047
_refine_ls_shift/su_mean 0.001
_refine_ls_structure_factor_coef Fsqd
_refine_ls_weighting_details 'w=1/[\s^2^(Fo^2^)+(0.0800P)^2^+0.5486P] where P=(Fo^2^+2Fc^2^)/3'
_refine_ls_weighting_scheme calc
_refine_ls_wR_factor_gt 0.1619
_refine_ls_wR_factor_ref 0.1830
_reflns_number_gt 2801
_reflns_number_total 4351
_reflns_threshold_expression 'I > 2\s(I)'
_cod_data_source_file cu3134sup1.cif
_cod_data_source_block 3b
_cod_depositor_comments
;

2019-09-06
Z value changed to be consistent with given formula
                 miguel
;
_cod_original_formula_weight 403.30
_cod_original_formula_units_Z 4
_cod_original_formula_sum 'C10 H10 Cl1 N2 O0.5'
_cod_database_code 2021314
_shelx_space_group_comment
;
The symmetry employed for this shelxl refinement is uniquely defined
by the following loop, which should always be used as a source of
symmetry information in preference to the above space-group names.
They are only intended as comments.
;
_shelx_estimated_absorpt_t_min 0.926
_shelx_estimated_absorpt_t_max 0.961

loop_
_space_group_symop_operation_xyz
'x, y, z'
'x+1/2, -y+1/2, z+1/2'
'-x, -y, -z'
'-x-1/2, y-1/2, -z-1/2'

loop_
_atom_site_type_symbol
_atom_site_label
_atom_site_fract_x
_atom_site_fract_y
_atom_site_fract_z
_atom_site_U_iso_or_equiv
_atom_site_adp_type
_atom_site_calc_flag
_atom_site_occupancy
Cl Cl1 0.46093(11) 0.56263(5) 0.12617(9) 0.1082(4) Uani d 1
H H1 0.498(3) 0.232(3) 0.818(4) 0.162 Uiso d 1
C C4A4 0.5247(3) 0.49453(14) 0.2303(2) 0.0637(4) Uani d 1
H H2 0.380(3) 0.2351(18) 0.852(3) 0.095 Uiso d 1
C C4A3 0.6419(3) 0.46119(14) 0.2234(2) 0.0637(4) Uani d 1
H H4A3 0.686594 0.474668 0.162345 0.076 Uiso calc 1
C C4A2 0.6929(2) 0.40728(14) 0.3082(2) 0.0551(6) Uani d 1
H H4A2 0.772431 0.385054 0.303845 0.066 Uiso calc 1
C C4A1 0.6271(2) 0.38585(12) 0.3997(2) 0.0480(5) Uani d 1
C C4A 0.6814(2) 0.32980(13) 0.4909(2) 0.0509(6) Uani d 1
N N3A 0.7904(2) 0.28834(12) 0.48222(18) 0.0603(5) Uani d 1
C C2A 0.8126(3) 0.24518(15) 0.5798(2) 0.0643(7) Uani d 1
N N1A 0.7237(2) 0.25668(12) 0.6499(2) 0.0659(6) Uani d 1
H H1A 0.720073 0.234281 0.717171 0.079 Uiso calc 1
C C5A 0.6398(3) 0.31058(15) 0.5949(2) 0.0626(7) Uani d 1
H H5A 0.568517 0.330141 0.622896 0.075 Uiso calc 1
C C2A1 0.9228(4) 0.1912(2) 0.6116(3) 0.1055(13) Uani d 1
H H2A1 0.977380 0.204763 0.688418 0.158 Uiso calc 1
H H2A2 0.973881 0.191536 0.548844 0.158 Uiso calc 1
H H2A3 0.887834 0.142559 0.617984 0.158 Uiso calc 1
C C4A6 0.5086(2) 0.42070(14) 0.4028(2) 0.0621(7) Uani d 1
H H4A6 0.462466 0.407235 0.462699 0.075 Uiso calc 1
C C4A5 0.4576(3) 0.47468(14) 0.3193(2) 0.0637(4) Uani d 1
H H4A5 0.378415 0.497399 0.323410 0.076 Uiso calc 1
Cl Cl2 -0.11724(10) 0.61973(5) 0.11934(11) 0.1117(4) Uani d 1
C C4B4 -0.0263(3) 0.55076(16) 0.2065(3) 0.0722(8) Uani d 1
C C4B3 -0.0220(3) 0.48107(17) 0.1592(3) 0.0725(8) Uani d 1
H H4B3 -0.065026 0.471064 0.079368 0.087 Uiso calc 1
C C4B2 0.0465(3) 0.42563(15) 0.2304(2) 0.0631(7) Uani d 1
H H4B2 0.050583 0.378711 0.197275 0.076 Uiso calc 1
C C4B1 0.1095(2) 0.43915(14) 0.3512(2) 0.0546(6) Uani d 1
C C4B 0.1779(2) 0.38037(13) 0.4293(2) 0.0531(6) Uani d 1
N N3B 0.1972(2) 0.31050(11) 0.38539(18) 0.0576(5) Uani d 1
C C2B 0.2614(2) 0.27267(14) 0.4811(2) 0.0598(6) Uani d 1
N N1B 0.2831(2) 0.31480(13) 0.58251(19) 0.0632(6) Uani d 1
H H1B 0.323020 0.301162 0.654246 0.076 Uiso calc 1
C C5B 0.2309(2) 0.38277(15) 0.5517(2) 0.0625(7) Uani d 1
H H5B 0.231206 0.422968 0.603740 0.075 Uiso calc 1
C C2B1 0.3059(4) 0.19475(17) 0.4799(3) 0.0908(10) Uani d 1
H H2B1 0.394630 0.193524 0.467728 0.136 Uiso calc 1
H H2B2 0.250111 0.168540 0.414678 0.136 Uiso calc 1
H H2B3 0.301703 0.171794 0.556689 0.136 Uiso calc 1
C C4B6 0.1051(3) 0.51097(16) 0.3957(3) 0.0705(7) Uani d 1
H H4B6 0.148030 0.521767 0.475230 0.085 Uiso calc 1
C C4B5 0.0379(3) 0.56640(16) 0.3237(3) 0.0782(8) Uani d 1
H H4B5 0.036147 0.614052 0.354613 0.094 Uiso calc 1
O O1 0.41918(19) 0.24866(12) 0.79476(17) 0.0701(5) Uani d 1

loop_
_atom_site_aniso_label
_atom_site_aniso_U_11
_atom_site_aniso_U_22
_atom_site_aniso_U_33
_atom_site_aniso_U_12
_atom_site_aniso_U_13
_atom_site_aniso_U_23
Cl1 0.1396(9) 0.0864(6) 0.1001(7) 0.0404(5) 0.0273(6) 0.0367(5)
C4A4 0.0684(9) 0.0600(9) 0.0624(10) 0.0025(7) 0.0128(7) 0.0040(7)
C4A3 0.0684(9) 0.0600(9) 0.0624(10) 0.0025(7) 0.0128(7) 0.0040(7)
C4A2 0.0537(13) 0.0612(14) 0.0513(14) 0.0006(11) 0.0127(11) 0.0026(11)
C4A1 0.0503(12) 0.0508(12) 0.0423(12) -0.0046(10) 0.0076(9) -0.0037(10)
C4A 0.0528(13) 0.0544(13) 0.0462(13) -0.0069(10) 0.0115(10) -0.0013(10)
N3A 0.0675(13) 0.0664(13) 0.0479(12) 0.0093(10) 0.0135(10) 0.0060(10)
C2A 0.0790(18) 0.0649(16) 0.0490(15) 0.0059(13) 0.0130(13) 0.0040(12)
N1A 0.0828(15) 0.0680(13) 0.0469(12) -0.0045(11) 0.0128(11) 0.0106(10)
C5A 0.0648(16) 0.0733(16) 0.0528(15) 0.0005(13) 0.0197(12) 0.0063(13)
C2A1 0.133(3) 0.107(3) 0.078(2) 0.054(2) 0.024(2) 0.0294(19)
C4A6 0.0605(15) 0.0699(16) 0.0589(15) -0.0024(12) 0.0190(12) 0.0023(13)
C4A5 0.0684(9) 0.0600(9) 0.0624(10) 0.0025(7) 0.0128(7) 0.0040(7)
Cl2 0.1057(7) 0.0917(7) 0.1373(9) 0.0210(5) 0.0233(6) 0.0435(6)
C4B4 0.0623(16) 0.0667(17) 0.090(2) -0.0011(13) 0.0203(15) 0.0152(16)
C4B3 0.0760(18) 0.0781(19) 0.0618(17) -0.0032(15) 0.0095(13) 0.0093(14)
C4B2 0.0711(16) 0.0629(15) 0.0540(15) 0.0004(12) 0.0096(13) 0.0001(12)
C4B1 0.0471(12) 0.0637(15) 0.0538(14) -0.0020(10) 0.0117(10) -0.0046(11)
C4B 0.0478(12) 0.0641(15) 0.0486(14) -0.0031(10) 0.0125(10) -0.0101(11)
N3B 0.0596(12) 0.0611(12) 0.0498(12) -0.0023(9) 0.0057(9) -0.0073(9)
C2B 0.0553(14) 0.0665(15) 0.0549(15) -0.0049(12) 0.0044(11) -0.0023(13)
N1B 0.0560(12) 0.0871(16) 0.0447(12) 0.0032(11) 0.0062(9) -0.0017(11)
C5B 0.0560(14) 0.0786(18) 0.0520(15) 0.0043(12) 0.0090(11) -0.0133(13)
C2B1 0.103(2) 0.0710(19) 0.088(2) 0.0036(17) -0.0063(19) 0.0024(16)
C4B6 0.0657(16) 0.0734(18) 0.0718(18) -0.0022(14) 0.0126(13) -0.0180(14)
C4B5 0.0710(18) 0.0608(16) 0.105(2) 0.0004(14) 0.0230(17) -0.0051(16)
O1 0.0699(12) 0.0889(14) 0.0525(11) 0.0067(10) 0.0145(9) 0.0132(9)

loop_
_atom_type_symbol
_atom_type_description
_atom_type_scat_dispersion_real
_atom_type_scat_dispersion_imag
_atom_type_scat_source
C C 0.0033 0.0016 'International Tables Vol C Tables 4.2.6.8 and 6.1.1.4'
H H 0.0000 0.0000 'International Tables Vol C Tables 4.2.6.8 and 6.1.1.4'
N N 0.0061 0.0033 'International Tables Vol C Tables 4.2.6.8 and 6.1.1.4'
Cl Cl 0.1484 0.1585 'International Tables Vol C Tables 4.2.6.8 and 6.1.1.4'
O O 0.0106 0.0060 'International Tables Vol C Tables 4.2.6.8 and 6.1.1.4'

loop_
_geom_angle_atom_site_label_1
_geom_angle_atom_site_label_2
_geom_angle_atom_site_label_3
_geom_angle
C4A5 C4A4 C4A3 120.8(2)
C4A5 C4A4 Cl1 119.3(2)
C4A3 C4A4 Cl1 119.9(2)
C4A4 C4A3 C4A2 119.4(2)
C4A4 C4A3 H4A3 120.3
C4A2 C4A3 H4A3 120.3
C4A3 C4A2 C4A1 121.2(2)
C4A3 C4A2 H4A2 119.4
C4A1 C4A2 H4A2 119.4
C4A6 C4A1 C4A2 117.4(2)
C4A6 C4A1 C4A 121.1(2)
C4A2 C4A1 C4A 121.5(2)
C5A C4A N3A 109.1(2)
C5A C4A C4A1 128.5(2)
N3A C4A C4A1 122.4(2)
C2A N3A C4A 105.9(2)
N3A C2A N1A 111.2(2)
N3A C2A C2A1 125.6(3)
N1A C2A C2A1 123.3(3)
C2A N1A C5A 107.5(2)
C2A N1A H1A 126.2
C5A N1A H1A 126.2
C4A C5A N1A 106.3(2)
C4A C5A H5A 126.9
N1A C5A H5A 126.9
C2A C2A1 H2A1 109.5
C2A C2A1 H2A2 109.5
H2A1 C2A1 H2A2 109.5
C2A C2A1 H2A3 109.5
H2A1 C2A1 H2A3 109.5
H2A2 C2A1 H2A3 109.5
C4A5 C4A6 C4A1 121.8(2)
C4A5 C4A6 H4A6 119.1
C4A1 C4A6 H4A6 119.1
C4A4 C4A5 C4A6 119.4(3)
C4A4 C4A5 H4A5 120.3
C4A6 C4A5 H4A5 120.3
C4B3 C4B4 C4B5 120.6(3)
C4B3 C4B4 Cl2 120.0(3)
C4B5 C4B4 Cl2 119.4(2)
C4B4 C4B3 C4B2 119.9(3)
C4B4 C4B3 H4B3 120.1
C4B2 C4B3 H4B3 120.1
C4B3 C4B2 C4B1 120.9(3)
C4B3 C4B2 H4B2 119.5
C4B1 C4B2 H4B2 119.5
C4B6 C4B1 C4B2 117.7(2)
C4B6 C4B1 C4B 120.7(2)
C4B2 C4B1 C4B 121.6(2)
C5B C4B N3B 108.9(2)
C5B C4B C4B1 128.4(2)
N3B C4B C4B1 122.6(2)
C2B N3B C4B 105.7(2)
N3B C2B N1B 110.8(2)
N3B C2B C2B1 126.1(3)
N1B C2B C2B1 123.0(2)
C2B N1B C5B 108.0(2)
C2B N1B H1B 126.0
C5B N1B H1B 126.0
N1B C5B C4B 106.5(2)
N1B C5B H5B 126.7
C4B C5B H5B 126.7
C2B C2B1 H2B1 109.5
C2B C2B1 H2B2 109.5
H2B1 C2B1 H2B2 109.5
C2B C2B1 H2B3 109.5
H2B1 C2B1 H2B3 109.5
H2B2 C2B1 H2B3 109.5
C4B5 C4B6 C4B1 121.2(3)
C4B5 C4B6 H4B6 119.4
C4B1 C4B6 H4B6 119.4
C4B4 C4B5 C4B6 119.7(3)
C4B4 C4B5 H4B5 120.1
C4B6 C4B5 H4B5 120.1
H1 O1 H2 104(4)

loop_
_geom_bond_atom_site_label_1
_geom_bond_atom_site_label_2
_geom_bond_distance
Cl1 C4A4 1.731(3)
C4A4 C4A5 1.371(4)
C4A4 C4A3 1.377(4)
C4A3 C4A2 1.387(3)
C4A3 H4A3 0.9300
C4A2 C4A1 1.393(3)
C4A2 H4A2 0.9300
C4A1 C4A6 1.391(3)
C4A1 C4A 1.467(3)
C4A C5A 1.362(3)
C4A N3A 1.378(3)
N3A C2A 1.321(3)
C2A N1A 1.342(3)
C2A C2A1 1.493(4)
N1A C5A 1.369(3)
N1A H1A 0.8600
C5A H5A 0.9300
C2A1 H2A1 0.9600
C2A1 H2A2 0.9600
C2A1 H2A3 0.9600
C4A6 C4A5 1.379(4)
C4A6 H4A6 0.9300
C4A5 H4A5 0.9300
Cl2 C4B4 1.740(3)
C4B4 C4B3 1.371(4)
C4B4 C4B5 1.372(4)
C4B3 C4B2 1.385(4)
C4B3 H4B3 0.9300
C4B2 C4B1 1.396(4)
C4B2 H4B2 0.9300
C4B1 C4B6 1.395(4)
C4B1 C4B 1.466(3)
C4B C5B 1.366(3)
C4B N3B 1.385(3)
N3B C2B 1.329(3)
C2B N1B 1.345(3)
C2B C2B1 1.485(4)
N1B C5B 1.360(3)
N1B H1B 0.8600
C5B H5B 0.9300
C2B1 H2B1 0.9600
C2B1 H2B2 0.9600
C2B1 H2B3 0.9600
C4B6 C4B5 1.383(4)
C4B6 H4B6 0.9300
C4B5 H4B5 0.9300
O1 H1 0.86(3)
O1 H2 0.86(2)

loop_
_geom_hbond_atom_site_label_D
_geom_hbond_atom_site_label_H
_geom_hbond_atom_site_label_A
_geom_hbond_site_symmetry_A
_geom_hbond_distance_DH
_geom_hbond_distance_HA
_geom_hbond_distance_DA
_geom_hbond_angle_DHA
O1 H1 N3B 2_555 0.86(4) 2.20(4) 3.059(3) 178(5)
N1A H1A N3B 2_555 0.86 2.10 2.956(3) 173
O1 H2 N3A 2_455 0.86(3) 1.92(3) 2.781(3) 176(3)
N1B H1B O1 . 0.86 1.93 2.774(3) 166
C4A6 H4A6 Cg1 . 0.93 2.83 3.591(2) 140
C4B4 Cl2 Cg2 4_666 1.740(3) 3.6703(16) 5.375(3) 165.90(12)

loop_
_geom_torsion_atom_site_label_1
_geom_torsion_atom_site_label_2
_geom_torsion_atom_site_label_3
_geom_torsion_atom_site_label_4
_geom_torsion
C4A5 C4A4 C4A3 C4A2 -0.5(4)
Cl1 C4A4 C4A3 C4A2 179.3(2)
C4A4 C4A3 C4A2 C4A1 0.5(4)
C4A3 C4A2 C4A1 C4A6 -0.1(4)
C4A3 C4A2 C4A1 C4A -179.0(2)
C4A6 C4A1 C4A C5A -9.1(4)
C4A2 C4A1 C4A C5A 169.7(2)
C4A6 C4A1 C4A N3A 172.4(2)
C4A2 C4A1 C4A N3A -8.8(3)
C5A C4A N3A C2A 0.0(3)
C4A1 C4A N3A C2A 178.8(2)
C4A N3A C2A N1A 0.2(3)
C4A N3A C2A C2A1 -178.7(3)
N3A C2A N1A C5A -0.3(3)
C2A1 C2A N1A C5A 178.6(3)
N3A C4A C5A N1A -0.2(3)
C4A1 C4A C5A N1A -178.9(2)
C2A N1A C5A C4A 0.3(3)
C4A2 C4A1 C4A6 C4A5 -0.3(4)
C4A C4A1 C4A6 C4A5 178.5(2)
C4A3 C4A4 C4A5 C4A6 0.1(4)
Cl1 C4A4 C4A5 C4A6 -179.7(2)
C4A1 C4A6 C4A5 C4A4 0.3(4)
C4B5 C4B4 C4B3 C4B2 0.6(4)
Cl2 C4B4 C4B3 C4B2 -177.6(2)
C4B4 C4B3 C4B2 C4B1 1.3(4)
C4B3 C4B2 C4B1 C4B6 -2.4(4)
C4B3 C4B2 C4B1 C4B 177.5(2)
C4B6 C4B1 C4B C5B 7.8(4)
C4B2 C4B1 C4B C5B -172.0(3)
C4B6 C4B1 C4B N3B -172.7(2)
C4B2 C4B1 C4B N3B 7.4(4)
C5B C4B N3B C2B -0.3(3)
C4B1 C4B N3B C2B -179.9(2)
C4B N3B C2B N1B 0.2(3)
C4B N3B C2B C2B1 -179.3(3)
N3B C2B N1B C5B 0.0(3)
C2B1 C2B N1B C5B 179.6(3)
C2B N1B C5B C4B -0.2(3)
N3B C4B C5B N1B 0.3(3)
C4B1 C4B C5B N1B 179.9(2)
C4B2 C4B1 C4B6 C4B5 1.6(4)
C4B C4B1 C4B6 C4B5 -178.3(2)
C4B3 C4B4 C4B5 C4B6 -1.4(5)
Cl2 C4B4 C4B5 C4B6 176.8(2)
C4B1 C4B6 C4B5 C4B4 0.3(4)

_cod_database_fobs_code 2021314
